data_4504148
loop_
_publ_author_name
'Kodama, Koichi'
'Kobayashi, Yuka'
'Saigo, Kazuhiko'

_publ_section_title
;
 Role of the Relative Molecular Length of the Components in Ternary
 Inclusion Crystals in the Chiral Recognition and Assembly of
 Supramolecular Helical Architectures
;
_journal_issue 5
_journal_name_full 'Crystal Growth &amp; Design'
_journal_page_first 935
_journal_paper_doi 10.1021/cg060849c
_journal_volume 7
_journal_year 2007
_chemical_absolute_configuration rm
_chemical_formula_sum 'C37 H39 N O4'
_chemical_formula_weight 561.69
_space_group_IT_number 19
_symmetry_cell_setting orthorhombic
_symmetry_space_group_name_Hall 'P 2ac 2ab'
_symmetry_space_group_name_H-M 'P 21 21 21'
_atom_sites_solution_hydrogens geom
_atom_sites_solution_primary direct
_atom_sites_solution_secondary difmap
_audit_creation_method SHELXL-97
_cell_angle_alpha 90.00
_cell_angle_beta 90.00
_cell_angle_gamma 90.00
_cell_formula_units_Z 4
_cell_length_a 5.828(8)
_cell_length_b 13.762(17)
_cell_length_c 37.55(5)
_cell_measurement_reflns_used 3227
_cell_measurement_temperature 103(2)
_cell_measurement_theta_max 28.2812
_cell_measurement_theta_min 1.5761
_cell_volume 3012(7)
_computing_structure_refinement 'SHELXL-97 (Sheldrick, 1997)'
_computing_structure_solution 'SHELXS-97 (Sheldrick, 1990)'
_diffrn_ambient_temperature 103(2)
_diffrn_measured_fraction_theta_full 0.999
_diffrn_measured_fraction_theta_max 0.999
_diffrn_radiation_monochromator graphite
_diffrn_radiation_source 'fine-focus sealed tube'
_diffrn_radiation_type MoK\a
_diffrn_radiation_wavelength 0.71070
_diffrn_reflns_av_R_equivalents 0.1325
_diffrn_reflns_av_sigmaI/netI 0.1583
_diffrn_reflns_limit_h_max 6
_diffrn_reflns_limit_h_min -6
_diffrn_reflns_limit_k_max 13
_diffrn_reflns_limit_k_min -16
_diffrn_reflns_limit_l_max 41
_diffrn_reflns_limit_l_min -44
_diffrn_reflns_number 16115
_diffrn_reflns_theta_full 25.00
_diffrn_reflns_theta_max 25.00
_diffrn_reflns_theta_min 1.58
_exptl_absorpt_coefficient_mu 0.080
_exptl_absorpt_correction_T_max 0.9960
_exptl_absorpt_correction_T_min 0.9688
_exptl_absorpt_correction_type multi-scan
_exptl_crystal_colour colorless
_exptl_crystal_density_diffrn 1.239
_exptl_crystal_density_method 'not measured'
_exptl_crystal_description needle
_exptl_crystal_F_000 1200
_exptl_crystal_size_max 0.40
_exptl_crystal_size_mid 0.10
_exptl_crystal_size_min 0.05
_refine_diff_density_max 0.287
_refine_diff_density_min -0.317
_refine_diff_density_rms 0.078
_refine_ls_abs_structure_details 'Flack H D (1983), Acta Cryst. A39, 876-881'
_refine_ls_abs_structure_Flack 2(4)
_refine_ls_extinction_method none
_refine_ls_goodness_of_fit_ref 1.090
_refine_ls_hydrogen_treatment constr
_refine_ls_matrix_type full
_refine_ls_number_parameters 381
_refine_ls_number_reflns 5275
_refine_ls_number_restraints 0
_refine_ls_restrained_S_all 1.090
_refine_ls_R_factor_all 0.1703
_refine_ls_R_factor_gt 0.1187
_refine_ls_shift/su_max 0.000
_refine_ls_shift/su_mean 0.000
_refine_ls_structure_factor_coef Fsqd
_refine_ls_weighting_details 'calc w=1/[\s^2^(Fo^2^)+(0.1200P)^2^+0.0000P] where P=(Fo^2^+2Fc^2^)/3'
_refine_ls_weighting_scheme calc
_refine_ls_wR_factor_gt 0.2517
_refine_ls_wR_factor_ref 0.3010
_reflns_number_gt 3150
_reflns_number_total 5275
_reflns_threshold_expression >2sigma(I)
_cod_data_source_file cg060849csi20061127_100443.cif
_cod_data_source_block (1R,2S)-1_2e_(R)-3c
_cod_depositor_comments
;
The following automatic conversions were performed:
'_atom_site_symetry_multiplicity' tag replaced with
'_atom_site_symmetry_multiplicity'.

Automatic conversion script
Id: cif_correct_tags 1440 2010-10-19 06:21:57Z saulius 

The following automatic conversions were performed:

'_exptl_absorpt_correction_type' value 'Multi-scan' changed to
'multi-scan' according to
/home/saulius/struct/CIF-dictionaries/cif_core.dic dictionary named
'cif_core.dic' version 2.4.1 from 2010-06-29.

Automatic conversion script
Id: cif_fix_values 1715 2011-07-08 13:25:40Z adriana 
;
_cod_original_cell_volume 3011(7)
_cod_original_sg_symbol_H-M P212121
_cod_database_code 4504148

loop_
_symmetry_equiv_pos_as_xyz
'x, y, z'
'-x+1/2, -y, z+1/2'
'x+1/2, -y+1/2, -z'
'-x, y+1/2, -z+1/2'

loop_
_atom_site_label
_atom_site_type_symbol
_atom_site_fract_x
_atom_site_fract_y
_atom_site_fract_z
_atom_site_U_iso_or_equiv
_atom_site_adp_type
_atom_site_occupancy
_atom_site_symmetry_multiplicity
_atom_site_calc_flag
_atom_site_refinement_flags
O1 O 0.5147(8) -0.0887(4) -0.04798(14) 0.0409(13) Uani 1 1 d .
H35 H 0.5836 -0.0313 -0.0376 0.061 Uiso 1 1 calc R
O2 O -0.2133(11) -0.1813(4) 0.03728(13) 0.0467(15) Uani 1 1 d .
O3 O -0.5434(10) -0.2022(4) 0.06542(14) 0.0460(15) Uani 1 1 d .
O4 O 0.1644(9) -0.3042(4) 0.10586(13) 0.0451(14) Uani 1 1 d .
H36 H 0.2791 -0.2622 0.0954 0.068 Uiso 1 1 calc R
C43 C 0.2773(12) -0.0712(5) -0.0545(2) 0.0340(18) Uani 1 1 d .
H1 H 0.2154 -0.1284 -0.0678 0.041 Uiso 1 1 calc R
C6 C -0.0775(12) 0.1280(5) 0.16744(19) 0.0316(17) Uani 1 1 d .
C7 C 0.2760(14) -0.0951(6) 0.2165(2) 0.0398(19) Uani 1 1 d .
C8 C 0.2913(13) 0.1882(6) 0.0434(2) 0.0415(19) Uani 1 1 d .
H2 H 0.3178 0.2433 0.0581 0.050 Uiso 1 1 calc R
C9 C 0.0863(14) 0.1814(6) 0.02496(19) 0.0392(19) Uani 1 1 d .
H3 H -0.0210 0.2333 0.0258 0.047 Uiso 1 1 calc R
C10 C -0.2800(14) -0.0875(5) 0.08977(19) 0.0346(18) Uani 1 1 d .
N1 N 0.1896(12) -0.1564(4) 0.00199(16) 0.0398(16) Uani 1 1 d .
H37 H 0.1512 -0.2158 -0.0137 0.060 Uiso 1 1 calc R
H38 H 0.0847 -0.1562 0.0242 0.060 Uiso 1 1 calc R
H39 H 0.3591 -0.1600 0.0099 0.060 Uiso 1 1 calc R
C12 C -0.3663(14) 0.0112(5) 0.1406(2) 0.0390(19) Uani 1 1 d .
H4 H -0.4718 0.0299 0.1587 0.047 Uiso 1 1 calc R
C13 C -0.1491(13) 0.0547(5) 0.13924(18) 0.0295(16) Uani 1 1 d .
C14 C 0.0376(14) 0.0986(5) 0.00512(19) 0.0375(18) Uani 1 1 d .
H5 H -0.1062 0.0921 -0.0065 0.045 Uiso 1 1 calc R
C15 C 0.2039(13) 0.0245(5) 0.00244(18) 0.0319(17) Uani 1 1 d .
C16 C -0.4279(14) -0.0579(5) 0.11639(18) 0.0360(18) Uani 1 1 d .
H6 H -0.5762 -0.0864 0.1179 0.043 Uiso 1 1 calc R
C17 C -0.0613(15) -0.0420(6) 0.0882(2) 0.043(2) Uani 1 1 d .
H7 H 0.0455 -0.0604 0.0703 0.051 Uiso 1 1 calc R
C18 C 0.4511(12) -0.2313(6) 0.18758(19) 0.0368(18) Uani 1 1 d .
H8 H 0.5803 -0.2727 0.1848 0.044 Uiso 1 1 calc R
C19 C 0.3914(13) 0.0921(5) -0.0780(2) 0.0358(18) Uani 1 1 d .
H9 H 0.5316 0.0864 -0.0652 0.043 Uiso 1 1 calc R
C20 C 0.2540(14) -0.2482(5) 0.16633(19) 0.0368(18) Uani 1 1 d .
C21 C 0.1376(14) 0.1846(6) -0.1158(2) 0.044(2) Uani 1 1 d .
H10 H 0.1073 0.2419 -0.1291 0.052 Uiso 1 1 calc R
C22 C 0.4586(14) 0.1171(6) 0.0411(2) 0.0398(19) Uani 1 1 d .
H11 H 0.6004 0.1238 0.0534 0.048 Uiso 1 1 calc R
C23 C -0.0049(13) 0.0274(5) 0.11218(18) 0.0327(18) Uani 1 1 d .
H12 H 0.1401 0.0585 0.1102 0.039 Uiso 1 1 calc R
C24 C 0.1520(12) -0.0661(5) -0.01866(18) 0.0308(16) Uani 1 1 d .
H13 H -0.0156 -0.0638 -0.0243 0.037 Uiso 1 1 calc R
C25 C -0.0216(13) 0.1121(5) -0.1145(2) 0.0402(19) Uani 1 1 d .
H14 H -0.1641 0.1185 -0.1265 0.048 Uiso 1 1 calc R
C26 C 0.2337(12) 0.0185(5) -0.07706(18) 0.0289(16) Uani 1 1 d .
C27 C 0.4620(14) -0.1570(6) 0.21213(19) 0.040(2) Uani 1 1 d .
H15 H 0.5965 -0.1481 0.2261 0.048 Uiso 1 1 calc R
C28 C 0.1226(13) 0.1820(5) 0.1635(2) 0.0369(18) Uani 1 1 d .
H16 H 0.2143 0.1740 0.1428 0.044 Uiso 1 1 calc R
C29 C -0.1385(16) 0.2048(7) 0.2244(2) 0.057(3) Uani 1 1 d .
H17 H -0.2313 0.2131 0.2450 0.068 Uiso 1 1 calc R
C30 C 0.3454(14) 0.1750(6) -0.0975(2) 0.044(2) Uani 1 1 d .
H18 H 0.4557 0.2257 -0.0986 0.053 Uiso 1 1 calc R
C31 C -0.3511(15) -0.1635(6) 0.06257(19) 0.0376(19) Uani 1 1 d .
C32 C 0.0294(15) 0.0281(5) -0.0951(2) 0.041(2) Uani 1 1 d .
H19 H -0.0791 -0.0233 -0.0943 0.050 Uiso 1 1 calc R
C33 C 0.0710(15) -0.1845(6) 0.1706(2) 0.044(2) Uani 1 1 d .
H20 H -0.0621 -0.1917 0.1562 0.053 Uiso 1 1 calc R
C34 C 0.2748(16) -0.0121(6) 0.2435(2) 0.050(2) Uani 1 1 d .
H21 H 0.3013 0.0496 0.2306 0.060 Uiso 1 1 calc R
H22 H 0.1200 -0.0084 0.2543 0.060 Uiso 1 1 calc R
C35 C 0.4134(12) 0.0348(5) 0.0203(2) 0.0348(18) Uani 1 1 d .
H23 H 0.5265 -0.0146 0.0182 0.042 Uiso 1 1 calc R
C36 C -0.2013(14) 0.1395(6) 0.1988(2) 0.045(2) Uani 1 1 d .
H24 H -0.3340 0.1007 0.2025 0.054 Uiso 1 1 calc R
C37 C 0.1888(14) 0.2467(6) 0.1893(2) 0.046(2) Uani 1 1 d .
H25 H 0.3243 0.2839 0.1859 0.055 Uiso 1 1 calc R
C38 C 0.0704(16) -0.4083(6) 0.1546(2) 0.054(2) Uani 1 1 d .
H26 H 0.0655 -0.4637 0.1382 0.081 Uiso 1 1 calc R
H27 H -0.0827 -0.3793 0.1564 0.081 Uiso 1 1 calc R
H28 H 0.1200 -0.4305 0.1781 0.081 Uiso 1 1 calc R
C39 C 0.0807(14) -0.1106(6) 0.1954(2) 0.0401(19) Uani 1 1 d .
H29 H -0.0485 -0.0693 0.1984 0.048 Uiso 1 1 calc R
C40 C 0.2375(14) -0.3335(6) 0.1407(2) 0.045(2) Uani 1 1 d .
H30 H 0.3923 -0.3643 0.1387 0.054 Uiso 1 1 calc R
C41 C 0.0618(15) 0.2590(7) 0.2203(3) 0.059(3) Uani 1 1 d .
H31 H 0.1102 0.3031 0.2383 0.070 Uiso 1 1 calc R
C42 C 0.445(2) -0.0192(7) 0.2725(3) 0.093(4) Uani 1 1 d .
H32 H 0.4305 0.0374 0.2882 0.139 Uiso 1 1 calc R
H33 H 0.5996 -0.0211 0.2623 0.139 Uiso 1 1 calc R
H34 H 0.4172 -0.0786 0.2862 0.139 Uiso 1 1 calc R

loop_
_atom_site_aniso_label
_atom_site_aniso_U_11
_atom_site_aniso_U_22
_atom_site_aniso_U_33
_atom_site_aniso_U_23
_atom_site_aniso_U_13
_atom_site_aniso_U_12
O1 0.029(3) 0.040(3) 0.053(3) -0.001(3) -0.009(3) -0.006(3)
O2 0.063(4) 0.036(3) 0.041(3) -0.014(3) 0.017(3) -0.002(3)
O3 0.039(3) 0.049(4) 0.049(3) -0.012(3) -0.005(3) -0.017(3)
O4 0.047(3) 0.054(4) 0.034(3) -0.005(3) 0.000(3) -0.005(3)
C43 0.021(3) 0.025(4) 0.057(5) -0.005(4) 0.001(3) -0.007(3)
C6 0.034(4) 0.026(4) 0.034(4) 0.005(3) 0.000(3) 0.010(3)
C7 0.038(4) 0.038(5) 0.043(5) 0.002(4) 0.002(4) -0.009(4)
C8 0.034(4) 0.035(5) 0.055(5) -0.001(4) -0.001(4) -0.006(4)
C9 0.045(5) 0.035(4) 0.038(4) -0.005(4) 0.009(4) 0.011(4)
C10 0.047(5) 0.022(4) 0.035(4) -0.006(3) -0.022(4) 0.009(4)
N1 0.051(4) 0.027(4) 0.042(4) -0.004(3) -0.002(3) 0.009(3)
C12 0.038(4) 0.034(4) 0.045(5) -0.011(4) 0.005(4) 0.004(4)
C13 0.033(4) 0.020(4) 0.036(4) -0.001(3) -0.009(3) -0.005(3)
C14 0.036(4) 0.038(4) 0.038(4) -0.008(4) -0.003(3) -0.002(4)
C15 0.039(4) 0.032(4) 0.024(4) 0.003(3) -0.003(3) -0.014(4)
C16 0.036(4) 0.037(4) 0.035(4) -0.006(3) 0.000(3) 0.003(4)
C17 0.047(5) 0.041(5) 0.041(5) 0.001(4) 0.011(4) -0.005(4)
C18 0.016(3) 0.052(5) 0.042(4) -0.003(4) 0.004(3) 0.005(4)
C19 0.030(4) 0.033(4) 0.043(4) 0.012(4) -0.002(3) -0.018(4)
C20 0.040(4) 0.036(5) 0.035(4) -0.006(3) -0.007(4) 0.000(4)
C21 0.044(5) 0.036(5) 0.050(5) 0.004(4) 0.001(4) -0.003(4)
C22 0.026(4) 0.045(5) 0.049(5) 0.002(4) 0.006(4) 0.004(4)
C23 0.034(4) 0.028(4) 0.036(4) -0.011(3) 0.003(3) -0.006(4)
C24 0.028(4) 0.034(4) 0.031(4) -0.002(3) -0.002(3) 0.002(3)
C25 0.024(4) 0.040(5) 0.056(5) 0.000(4) -0.004(4) -0.002(4)
C26 0.021(4) 0.035(4) 0.030(4) 0.002(3) -0.005(3) 0.002(3)
C27 0.032(4) 0.051(5) 0.037(4) -0.005(4) -0.004(4) -0.001(4)
C28 0.037(4) 0.027(4) 0.047(5) -0.001(4) 0.002(4) -0.005(4)
C29 0.054(6) 0.062(6) 0.054(6) -0.030(5) 0.007(5) -0.005(5)
C30 0.035(5) 0.041(5) 0.056(5) -0.002(4) 0.004(4) -0.009(4)
C31 0.050(5) 0.035(4) 0.028(4) 0.001(3) 0.005(4) 0.018(4)
C32 0.047(5) 0.030(4) 0.047(5) -0.002(4) -0.005(4) -0.012(4)
C33 0.048(5) 0.050(5) 0.034(4) 0.001(4) 0.014(4) -0.006(4)
C34 0.058(6) 0.039(5) 0.053(5) 0.018(4) -0.024(5) -0.009(4)
C35 0.029(4) 0.026(4) 0.050(5) 0.004(3) -0.004(4) 0.000(3)
C36 0.035(4) 0.061(6) 0.039(5) -0.005(4) -0.003(4) 0.006(4)
C37 0.029(4) 0.039(5) 0.070(6) -0.020(4) -0.010(4) 0.003(4)
C38 0.062(6) 0.035(5) 0.065(6) -0.007(4) 0.002(5) -0.004(5)
C39 0.036(4) 0.037(5) 0.048(5) -0.005(4) -0.004(4) 0.006(4)
C40 0.031(4) 0.053(5) 0.051(5) -0.006(4) 0.010(4) -0.001(4)
C41 0.041(5) 0.057(6) 0.078(7) -0.036(5) -0.020(5) -0.002(5)
C42 0.119(11) 0.060(7) 0.099(8) -0.029(6) -0.016(8) 0.037(8)

loop_
_atom_type_symbol
_atom_type_description
_atom_type_scat_dispersion_real
_atom_type_scat_dispersion_imag
_atom_type_scat_source
C C 0.0033 0.0016 'International Tables Vol C Tables 4.2.6.8 and 6.1.1.4'
H H 0.0000 0.0000 'International Tables Vol C Tables 4.2.6.8 and 6.1.1.4'
N N 0.0061 0.0033 'International Tables Vol C Tables 4.2.6.8 and 6.1.1.4'
O O 0.0106 0.0060 'International Tables Vol C Tables 4.2.6.8 and 6.1.1.4'

loop_
_geom_angle_atom_site_label_1
_geom_angle_atom_site_label_2
_geom_angle_atom_site_label_3
_geom_angle
C43 O1 H35 109.5
C40 O4 H36 109.5
O1 C43 C26 113.3(6)
O1 C43 C24 108.7(6)
C26 C43 C24 111.9(6)
O1 C43 H1 107.6
C26 C43 H1 107.6
C24 C43 H1 107.6
C36 C6 C28 117.6(7)
C36 C6 C13 121.5(7)
C28 C6 C13 120.8(7)
C27 C7 C39 118.3(7)
C27 C7 C34 122.7(7)
C39 C7 C34 119.0(7)
C22 C8 C9 121.9(8)
C22 C8 H2 119.0
C9 C8 H2 119.0
C8 C9 C14 120.0(8)
C8 C9 H3 120.0
C14 C9 H3 120.0
C16 C10 C17 117.4(7)
C16 C10 C31 121.3(7)
C17 C10 C31 121.3(7)
C24 N1 H37 109.5
C24 N1 H38 109.5
H37 N1 H38 109.5
C24 N1 H39 109.5
H37 N1 H39 109.5
H38 N1 H39 109.5
C16 C12 C13 120.7(7)
C16 C12 H4 119.6
C13 C12 H4 119.6
C23 C13 C12 117.7(7)
C23 C13 C6 121.9(6)
C12 C13 C6 120.4(7)
C9 C14 C15 119.4(7)
C9 C14 H5 120.3
C15 C14 H5 120.3
C35 C15 C14 119.4(7)
C35 C15 C24 120.7(7)
C14 C15 C24 119.8(6)
C12 C16 C10 121.6(8)
C12 C16 H6 119.2
C10 C16 H6 119.2
C23 C17 C10 120.1(7)
C23 C17 H7 120.0
C10 C17 H7 120.0
C27 C18 C20 122.4(7)
C27 C18 H8 118.8
C20 C18 H8 118.8
C26 C19 C30 119.5(7)
C26 C19 H9 120.2
C30 C19 H9 120.2
C33 C20 C18 116.9(7)
C33 C20 C40 120.8(7)
C18 C20 C40 122.3(7)
C25 C21 C30 120.1(8)
C25 C21 H10 119.9
C30 C21 H10 119.9
C8 C22 C35 118.3(7)
C8 C22 H11 120.9
C35 C22 H11 120.9
C17 C23 C13 122.5(7)
C17 C23 H12 118.8
C13 C23 H12 118.8
N1 C24 C15 112.9(6)
N1 C24 C43 110.5(6)
C15 C24 C43 113.8(6)
N1 C24 H13 106.3
C15 C24 H13 106.3
C43 C24 H13 106.3
C21 C25 C32 118.6(8)
C21 C25 H14 120.7
C32 C25 H14 120.7
C19 C26 C32 119.9(7)
C19 C26 C43 120.2(6)
C32 C26 C43 119.8(6)
C18 C27 C7 119.8(7)
C18 C27 H15 120.1
C7 C27 H15 120.1
C37 C28 C6 120.6(8)
C37 C28 H16 119.7
C6 C28 H16 119.7
C36 C29 C41 119.9(9)
C36 C29 H17 120.1
C41 C29 H17 120.1
C19 C30 C21 120.5(8)
C19 C30 H18 119.8
C21 C30 H18 119.8
O3 C31 O2 123.5(8)
O3 C31 C10 118.8(7)
O2 C31 C10 117.6(8)
C26 C32 C25 121.3(7)
C26 C32 H19 119.4
C25 C32 H19 119.4
C39 C33 C20 120.7(8)
C39 C33 H20 119.6
C20 C33 H20 119.6
C42 C34 C7 115.9(8)
C42 C34 H21 108.3
C7 C34 H21 108.3
C42 C34 H22 108.3
C7 C34 H22 108.3
H21 C34 H22 107.4
C15 C35 C22 120.9(7)
C15 C35 H23 119.5
C22 C35 H23 119.5
C29 C36 C6 122.2(8)
C29 C36 H24 118.9
C6 C36 H24 118.9
C28 C37 C41 121.4(8)
C28 C37 H25 119.3
C41 C37 H25 119.3
C40 C38 H26 109.5
C40 C38 H27 109.5
H26 C38 H27 109.5
C40 C38 H28 109.5
H26 C38 H28 109.5
H27 C38 H28 109.5
C33 C39 C7 121.7(8)
C33 C39 H29 119.1
C7 C39 H29 119.1
O4 C40 C38 108.3(7)
O4 C40 C20 112.3(7)
C38 C40 C20 110.5(6)
O4 C40 H30 108.6
C38 C40 H30 108.6
C20 C40 H30 108.6
C37 C41 C29 118.2(8)
C37 C41 H31 120.9
C29 C41 H31 120.9
C34 C42 H32 109.5
C34 C42 H33 109.5
H32 C42 H33 109.5
C34 C42 H34 109.5
H32 C42 H34 109.5
H33 C42 H34 109.5

loop_
_geom_bond_atom_site_label_1
_geom_bond_atom_site_label_2
_geom_bond_distance
O1 C43 1.426(9)
O1 H35 0.9669
O2 C31 1.267(9)
O3 C31 1.245(10)
O4 C40 1.435(10)
O4 H36 0.9669
C43 C26 1.519(10)
C43 C24 1.532(10)
C43 H1 1.0000
C6 C36 1.389(10)
C6 C28 1.390(10)
C6 C13 1.521(10)
C7 C27 1.388(11)
C7 C39 1.402(11)
C7 C34 1.530(11)
C8 C22 1.385(11)
C8 C9 1.385(11)
C8 H2 0.9500
C9 C14 1.390(10)
C9 H3 0.9500
C10 C16 1.381(10)
C10 C17 1.421(11)
C10 C31 1.520(10)
N1 C24 1.481(9)
N1 H37 1.0330
N1 H38 1.0330
N1 H39 1.0330
C12 C16 1.364(10)
C12 C13 1.401(10)
C12 H4 0.9500
C13 C23 1.371(10)
C14 C15 1.411(11)
C14 H5 0.9500
C15 C35 1.400(10)
C15 C24 1.507(10)
C16 H6 0.9500
C17 C23 1.353(10)
C17 H7 0.9500
C18 C27 1.378(10)
C18 C20 1.418(10)
C18 H8 0.9500
C19 C26 1.368(9)
C19 C30 1.383(11)
C19 H9 0.9500
C20 C33 1.390(11)
C20 C40 1.519(10)
C21 C25 1.364(11)
C21 C30 1.398(11)
C21 H10 0.9500
C22 C35 1.401(10)
C22 H11 0.9500
C23 H12 0.9500
C24 H13 1.0000
C25 C32 1.398(10)
C25 H14 0.9500
C26 C32 1.376(11)
C27 H15 0.9500
C28 C37 1.371(10)
C28 H16 0.9500
C29 C36 1.367(11)
C29 C41 1.394(13)
C29 H17 0.9500
C30 H18 0.9500
C32 H19 0.9500
C33 C39 1.381(11)
C33 H20 0.9500
C34 C42 1.474(13)
C34 H21 0.9900
C34 H22 0.9900
C35 H23 0.9500
C36 H24 0.9500
C37 C41 1.390(12)
C37 H25 0.9500
C38 C40 1.509(11)
C38 H26 0.9800
C38 H27 0.9800
C38 H28 0.9800
C39 H29 0.9500
C40 H30 1.0000
C41 H31 0.9500
C42 H32 0.9800
C42 H33 0.9800
C42 H34 0.9800

loop_
_geom_torsion_atom_site_label_1
_geom_torsion_atom_site_label_2
_geom_torsion_atom_site_label_3
_geom_torsion_atom_site_label_4
_geom_torsion
C22 C8 C9 C14 4.1(12)
C16 C12 C13 C23 1.9(11)
C16 C12 C13 C6 -177.0(7)
C36 C6 C13 C23 -165.6(7)
C28 C6 C13 C23 10.7(10)
C36 C6 C13 C12 13.2(10)
C28 C6 C13 C12 -170.5(7)
C8 C9 C14 C15 -3.5(11)
C9 C14 C15 C35 1.0(10)
C9 C14 C15 C24 179.3(7)
C13 C12 C16 C10 0.0(11)
C17 C10 C16 C12 -0.9(11)
C31 C10 C16 C12 -179.2(7)
C16 C10 C17 C23 -0.1(11)
C31 C10 C17 C23 178.1(7)
C27 C18 C20 C33 1.6(12)
C27 C18 C20 C40 -176.6(7)
C9 C8 C22 C35 -2.0(12)
C10 C17 C23 C13 2.1(12)
C12 C13 C23 C17 -3.0(11)
C6 C13 C23 C17 175.9(7)
C35 C15 C24 N1 51.6(9)
C14 C15 C24 N1 -126.7(7)
C35 C15 C24 C43 -75.5(8)
C14 C15 C24 C43 106.2(8)
O1 C43 C24 N1 -56.7(7)
C26 C43 C24 N1 177.5(6)
O1 C43 C24 C15 71.6(7)
C26 C43 C24 C15 -54.3(8)
C30 C21 C25 C32 -1.0(12)
C30 C19 C26 C32 -1.1(11)
C30 C19 C26 C43 -177.5(7)
O1 C43 C26 C19 -24.7(10)
C24 C43 C26 C19 98.6(8)
O1 C43 C26 C32 158.9(7)
C24 C43 C26 C32 -77.8(8)
C20 C18 C27 C7 -0.5(12)
C39 C7 C27 C18 0.1(12)
C34 C7 C27 C18 179.1(7)
C36 C6 C28 C37 -2.4(11)
C13 C6 C28 C37 -178.8(7)
C26 C19 C30 C21 1.2(12)
C25 C21 C30 C19 -0.1(13)
C16 C10 C31 O3 -2.9(10)
C17 C10 C31 O3 178.9(7)
C16 C10 C31 O2 174.5(7)
C17 C10 C31 O2 -3.7(10)
C19 C26 C32 C25 0.0(12)
C43 C26 C32 C25 176.4(7)
C21 C25 C32 C26 1.0(12)
C18 C20 C33 C39 -2.3(11)
C40 C20 C33 C39 175.9(7)
C27 C7 C34 C42 -19.1(13)
C39 C7 C34 C42 160.0(9)
C14 C15 C35 C22 1.0(11)
C24 C15 C35 C22 -177.3(7)
C8 C22 C35 C15 -0.5(11)
C41 C29 C36 C6 -3.2(14)
C28 C6 C36 C29 3.3(12)
C13 C6 C36 C29 179.7(8)
C6 C28 C37 C41 1.3(13)
C20 C33 C39 C7 2.0(12)
C27 C7 C39 C33 -0.8(12)
C34 C7 C39 C33 -179.9(7)
C33 C20 C40 O4 51.6(10)
C18 C20 C40 O4 -130.3(7)
C33 C20 C40 C38 -69.4(10)
C18 C20 C40 C38 108.7(9)
C28 C37 C41 C29 -1.1(14)
C36 C29 C41 C37 2.0(14)
